data_7015930
loop_
_publ_author_name
'Cariou, Renan'
'Graham, Todd W.'
'Dahcheh, Fatme'
'Stephan, Douglas W.'

_publ_section_title
;
 Oxidative addition of aryl halides: routes to mono- and dimetallic
 nickel amino-bis-phosphinimine complexes.
;
_journal_issue 20
_journal_name_full 'Dalton transactions (Cambridge, England : 2003)'
_journal_page_first 5419
_journal_page_last 5422
_journal_paper_doi 10.1039/c1dt10341e
_journal_volume 40
_journal_year 2011
_chemical_formula_sum 'C22 H50 Br3 N3 Ni2 P2'
_chemical_formula_weight 775.74
_chemical_name_systematic
;
?
;
_space_group_IT_number 2
_symmetry_cell_setting triclinic
_symmetry_space_group_name_Hall '-P 1'
_symmetry_space_group_name_H-M 'P -1'
_atom_sites_solution_hydrogens geom
_atom_sites_solution_primary direct
_atom_sites_solution_secondary difmap
_audit_creation_method SHELXL-97
_cell_angle_alpha 109.086(6)
_cell_angle_beta 100.108(7)
_cell_angle_gamma 101.114(6)
_cell_formula_units_Z 2
_cell_length_a 8.4274(11)
_cell_length_b 14.2654(17)
_cell_length_c 14.8223(18)
_cell_measurement_temperature 150(2)
_cell_volume 1596.8(4)
_computing_cell_refinement 'Bruker SMART'
_computing_data_collection 'Bruker SMART'
_computing_data_reduction 'Bruker SAINT'
_computing_molecular_graphics 'Bruker SHELXTL'
_computing_publication_material 'Bruker SHELXTL'
_computing_structure_refinement 'SHELXL-97 (Sheldrick, 2008)'
_computing_structure_solution 'SHELXS-97 (Sheldrick, 2008)'
_diffrn_ambient_temperature 150(2)
_diffrn_measured_fraction_theta_full 0.995
_diffrn_measured_fraction_theta_max 0.995
_diffrn_measurement_device_type 'CCD area detector'
_diffrn_measurement_method 'phi and omega scans'
_diffrn_radiation_monochromator graphite
_diffrn_radiation_source 'fine-focus sealed tube'
_diffrn_radiation_type MoK\a
_diffrn_radiation_wavelength 0.71073
_diffrn_reflns_av_R_equivalents 0.0452
_diffrn_reflns_av_sigmaI/netI 0.0311
_diffrn_reflns_limit_h_max 10
_diffrn_reflns_limit_h_min -10
_diffrn_reflns_limit_k_max 17
_diffrn_reflns_limit_k_min -17
_diffrn_reflns_limit_l_max 18
_diffrn_reflns_limit_l_min -18
_diffrn_reflns_number 46734
_diffrn_reflns_theta_full 26.46
_diffrn_reflns_theta_max 26.46
_diffrn_reflns_theta_min 1.50
_exptl_absorpt_coefficient_mu 5.048
_exptl_absorpt_correction_T_max 0.7864
_exptl_absorpt_correction_T_min 0.3037
_exptl_absorpt_correction_type multi-scan
_exptl_absorpt_process_details sadabs
_exptl_crystal_density_diffrn 1.613
_exptl_crystal_density_method 'not measured'
_exptl_crystal_F_000 788
_exptl_crystal_size_max 0.31
_exptl_crystal_size_mid 0.10
_exptl_crystal_size_min 0.05
_refine_diff_density_max 4.338
_refine_diff_density_min -3.070
_refine_diff_density_rms 0.117
_refine_ls_extinction_method none
_refine_ls_goodness_of_fit_ref 1.067
_refine_ls_hydrogen_treatment constr
_refine_ls_matrix_type full
_refine_ls_number_parameters 301
_refine_ls_number_reflns 6566
_refine_ls_number_restraints 0
_refine_ls_restrained_S_all 1.067
_refine_ls_R_factor_all 0.0626
_refine_ls_R_factor_gt 0.0468
_refine_ls_shift/su_max 0.001
_refine_ls_shift/su_mean 0.000
_refine_ls_structure_factor_coef Fsqd
_refine_ls_weighting_details 'calc w=1/[\s^2^(Fo^2^)+(0.0438P)^2^+6.6626P] where P=(Fo^2^+2Fc^2^)/3'
_refine_ls_weighting_scheme calc
_refine_ls_wR_factor_gt 0.1093
_refine_ls_wR_factor_ref 0.1165
_reflns_number_gt 5255
_reflns_number_total 6566
_reflns_threshold_expression >2sigma(I)
_cod_data_source_file c1dt10341e.txt
_cod_data_source_block fd006_0m
_cod_depositor_comments
;
The following automatic conversions were performed:
'_symmetry_cell_setting' value 'Triclinic' changed to 'triclinic'
according to '/home/saulius/struct/CIF-dictionaries/cif_core.dic'
dictionary named 'cif_core.dic' version 2.4.1 from 2010-06-29.

Automatic conversion script
Id: cif_fix_enum 1555 2011-01-17 13:19:09Z saulius 
;
_cod_original_cell_volume 1596.8(3)
_cod_original_sg_symbol_H-M P-1
_cod_database_code 7015930

loop_
_symmetry_equiv_pos_as_xyz
'x, y, z'
'-x, -y, -z'

loop_
_atom_site_label
_atom_site_type_symbol
_atom_site_fract_x
_atom_site_fract_y
_atom_site_fract_z
_atom_site_U_iso_or_equiv
_atom_site_adp_type
_atom_site_occupancy
_atom_site_symmetry_multiplicity
_atom_site_calc_flag
_atom_site_refinement_flags
_atom_site_disorder_assembly
_atom_site_disorder_group
Br1 Br 1.06510(8) 1.00669(4) 0.26029(4) 0.04036(15) Uani 1 1 d . . .
Br2 Br 1.20111(6) 0.74495(4) 0.22911(4) 0.03253(14) Uani 1 1 d . . .
Br3 Br 0.92087(12) 0.50206(5) 0.27576(6) 0.0799(3) Uani 1 1 d . . .
Ni1 Ni 0.96721(7) 0.82996(4) 0.22961(4) 0.02316(14) Uani 1 1 d . . .
Ni2 Ni 1.03185(8) 0.68067(4) 0.32895(4) 0.02575(15) Uani 1 1 d . . .
P1 P 0.70791(15) 0.72579(9) 0.00962(8) 0.0233(2) Uani 1 1 d . . .
P2 P 1.25197(15) 0.77152(9) 0.55878(8) 0.0231(2) Uani 1 1 d . . .
N1 N 0.7710(5) 0.7388(3) 0.1224(3) 0.0308(9) Uani 1 1 d . . .
N2 N 0.8756(5) 0.7667(3) 0.3168(3) 0.0255(8) Uani 1 1 d . . .
N3 N 1.1349(5) 0.7788(3) 0.4653(3) 0.0239(8) Uani 1 1 d . . .
C1 C 0.8506(6) 0.8272(4) -0.0091(4) 0.0325(11) Uani 1 1 d . . .
H1 H 0.8694 0.8911 0.0502 0.039 Uiso 1 1 calc R . .
C2 C 1.0231(7) 0.8086(5) -0.0105(4) 0.0427(13) Uani 1 1 d . . .
H2A H 1.0153 0.7535 -0.0728 0.064 Uiso 1 1 calc R . .
H2B H 1.0624 0.7885 0.0449 0.064 Uiso 1 1 calc R . .
H2C H 1.1019 0.8720 -0.0044 0.064 Uiso 1 1 calc R . .
C3 C 0.7828(8) 0.8525(6) -0.0986(5) 0.0545(17) Uani 1 1 d . . .
H3A H 0.8689 0.9059 -0.1040 0.082 Uiso 1 1 calc R . .
H3B H 0.6837 0.8775 -0.0904 0.082 Uiso 1 1 calc R . .
H3C H 0.7522 0.7904 -0.1587 0.082 Uiso 1 1 calc R . .
C4 C 0.5004(6) 0.7479(4) -0.0191(4) 0.0353(12) Uani 1 1 d . . .
H4 H 0.4802 0.7500 -0.0869 0.042 Uiso 1 1 calc R . .
C5 C 0.5021(8) 0.8538(5) 0.0524(5) 0.0563(17) Uani 1 1 d . . .
H5A H 0.3947 0.8683 0.0335 0.084 Uiso 1 1 calc R . .
H5B H 0.5927 0.9067 0.0499 0.084 Uiso 1 1 calc R . .
H5C H 0.5197 0.8542 0.1197 0.084 Uiso 1 1 calc R . .
C6 C 0.3558(7) 0.6639(5) -0.0203(5) 0.0500(15) Uani 1 1 d . . .
H6A H 0.3604 0.6678 0.0474 0.075 Uiso 1 1 calc R . .
H6B H 0.3651 0.5962 -0.0602 0.075 Uiso 1 1 calc R . .
H6C H 0.2493 0.6739 -0.0488 0.075 Uiso 1 1 calc R . .
C7 C 0.6897(7) 0.5947(4) -0.0738(4) 0.0364(12) Uani 1 1 d . . .
H7 H 0.6009 0.5490 -0.0589 0.044 Uiso 1 1 calc R . .
C8 C 0.6282(9) 0.5738(5) -0.1836(4) 0.0585(18) Uani 1 1 d . . .
H8A H 0.7138 0.6131 -0.2042 0.088 Uiso 1 1 calc R . .
H8B H 0.5248 0.5947 -0.1952 0.088 Uiso 1 1 calc R . .
H8C H 0.6067 0.5001 -0.2219 0.088 Uiso 1 1 calc R . .
C9 C 0.8494(8) 0.5606(5) -0.0500(6) 0.0557(17) Uani 1 1 d . . .
H9A H 0.8235 0.4853 -0.0798 0.084 Uiso 1 1 calc R . .
H9B H 0.8916 0.5834 0.0218 0.084 Uiso 1 1 calc R . .
H9C H 0.9348 0.5913 -0.0768 0.084 Uiso 1 1 calc R . .
C10 C 0.6877(7) 0.6606(4) 0.1570(4) 0.0433(14) Uani 1 1 d . . .
H10A H 0.7432 0.6042 0.1469 0.052 Uiso 1 1 calc R . .
H10B H 0.5689 0.6309 0.1194 0.052 Uiso 1 1 calc R . .
C11 C 0.7001(6) 0.7129(5) 0.2655(4) 0.0402(13) Uani 1 1 d . . .
H11A H 0.6312 0.7625 0.2746 0.048 Uiso 1 1 calc R . .
H11B H 0.6581 0.6611 0.2928 0.048 Uiso 1 1 calc R . .
C12 C 0.8915(7) 0.8356(4) 0.4183(4) 0.0323(11) Uani 1 1 d . . .
H12A H 0.8226 0.7989 0.4504 0.039 Uiso 1 1 calc R . .
H12B H 0.8509 0.8960 0.4173 0.039 Uiso 1 1 calc R . .
C13 C 1.0725(6) 0.8707(3) 0.4756(3) 0.0293(11) Uani 1 1 d . . .
H13A H 1.1391 0.9161 0.4497 0.035 Uiso 1 1 calc R . .
H13B H 1.0830 0.9099 0.5461 0.035 Uiso 1 1 calc R . .
C14 C 1.4499(6) 0.8726(4) 0.6111(4) 0.0393(13) Uani 1 1 d . . .
H14 H 1.5247 0.8532 0.6582 0.047 Uiso 1 1 calc R . .
C15 C 1.4312(8) 0.9788(5) 0.6679(5) 0.0521(16) Uani 1 1 d . . .
H15A H 1.5423 1.0274 0.6999 0.078 Uiso 1 1 calc R . .
H15B H 1.3720 0.9744 0.7183 0.078 Uiso 1 1 calc R . .
H15C H 1.3675 1.0027 0.6221 0.078 Uiso 1 1 calc R . .
C16 C 1.5350(9) 0.8775(6) 0.5290(6) 0.075(2) Uani 1 1 d . . .
H16A H 1.4574 0.8861 0.4767 0.113 Uiso 1 1 calc R . .
H16B H 1.5670 0.8135 0.5017 0.113 Uiso 1 1 calc R . .
H16C H 1.6352 0.9360 0.5562 0.113 Uiso 1 1 calc R . .
C17 C 1.1433(7) 0.7848(4) 0.6571(4) 0.0350(12) Uani 1 1 d . . .
H17 H 1.1116 0.8510 0.6682 0.042 Uiso 1 1 calc R . .
C18 C 0.9772(8) 0.7018(5) 0.6223(5) 0.0519(16) Uani 1 1 d . . .
H18A H 0.9988 0.6358 0.6189 0.078 Uiso 1 1 calc R . .
H18B H 0.9174 0.6954 0.5566 0.078 Uiso 1 1 calc R . .
H18C H 0.9089 0.7210 0.6689 0.078 Uiso 1 1 calc R . .
C19 C 1.2455(9) 0.7966(5) 0.7588(4) 0.0521(16) Uani 1 1 d . . .
H19A H 1.1914 0.8284 0.8097 0.078 Uiso 1 1 calc R . .
H19B H 1.3589 0.8402 0.7727 0.078 Uiso 1 1 calc R . .
H19C H 1.2512 0.7286 0.7587 0.078 Uiso 1 1 calc R . .
C20 C 1.2919(8) 0.6443(4) 0.5179(4) 0.0414(13) Uani 1 1 d . . .
H20 H 1.1799 0.5931 0.4960 0.050 Uiso 1 1 calc R . .
C21 C 1.3664(11) 0.6190(6) 0.4298(5) 0.070(2) Uani 1 1 d . . .
H21A H 1.4879 0.6487 0.4521 0.105 Uiso 1 1 calc R . .
H21B H 1.3181 0.6478 0.3833 0.105 Uiso 1 1 calc R . .
H21C H 1.3413 0.5441 0.3969 0.105 Uiso 1 1 calc R . .
C22 C 1.3945(12) 0.6233(7) 0.6005(5) 0.079(3) Uani 1 1 d . . .
H22A H 1.4071 0.5532 0.5749 0.118 Uiso 1 1 calc R . .
H22B H 1.3376 0.6302 0.6536 0.118 Uiso 1 1 calc R . .
H22C H 1.5053 0.6728 0.6263 0.118 Uiso 1 1 calc R . .

loop_
_atom_site_aniso_label
_atom_site_aniso_U_11
_atom_site_aniso_U_22
_atom_site_aniso_U_33
_atom_site_aniso_U_23
_atom_site_aniso_U_13
_atom_site_aniso_U_12
Br1 0.0541(4) 0.0241(2) 0.0447(3) 0.0137(2) 0.0167(3) 0.0096(2)
Br2 0.0304(3) 0.0420(3) 0.0300(3) 0.0157(2) 0.0110(2) 0.0135(2)
Br3 0.1045(7) 0.0271(3) 0.0829(5) 0.0254(3) -0.0206(5) -0.0072(3)
Ni1 0.0219(3) 0.0240(3) 0.0221(3) 0.0104(2) 0.0031(2) 0.0023(2)
Ni2 0.0331(3) 0.0207(3) 0.0211(3) 0.0065(2) 0.0041(2) 0.0070(2)
P1 0.0203(6) 0.0291(6) 0.0201(6) 0.0096(5) 0.0031(5) 0.0067(5)
P2 0.0236(6) 0.0289(6) 0.0197(6) 0.0105(5) 0.0056(5) 0.0105(5)
N1 0.026(2) 0.034(2) 0.027(2) 0.0167(18) -0.0028(17) -0.0040(17)
N2 0.024(2) 0.029(2) 0.0224(19) 0.0125(16) 0.0018(16) 0.0030(16)
N3 0.028(2) 0.0219(18) 0.0197(18) 0.0059(15) 0.0014(16) 0.0100(16)
C1 0.029(3) 0.039(3) 0.032(3) 0.019(2) 0.007(2) 0.006(2)
C2 0.033(3) 0.057(4) 0.047(3) 0.027(3) 0.018(3) 0.010(3)
C3 0.054(4) 0.074(4) 0.051(4) 0.048(4) 0.010(3) 0.012(3)
C4 0.028(3) 0.048(3) 0.032(3) 0.015(2) 0.006(2) 0.017(2)
C5 0.041(4) 0.046(3) 0.075(5) 0.009(3) 0.013(3) 0.022(3)
C6 0.025(3) 0.054(4) 0.064(4) 0.013(3) 0.012(3) 0.010(3)
C7 0.030(3) 0.033(3) 0.038(3) 0.006(2) 0.008(2) 0.007(2)
C8 0.059(4) 0.063(4) 0.033(3) -0.005(3) 0.014(3) 0.008(3)
C9 0.044(4) 0.039(3) 0.079(5) 0.011(3) 0.018(3) 0.019(3)
C10 0.038(3) 0.044(3) 0.031(3) 0.022(2) -0.012(2) -0.019(2)
C11 0.025(3) 0.056(3) 0.042(3) 0.032(3) 0.003(2) -0.002(2)
C12 0.039(3) 0.041(3) 0.030(3) 0.020(2) 0.016(2) 0.023(2)
C13 0.042(3) 0.024(2) 0.022(2) 0.0090(19) 0.005(2) 0.012(2)
C14 0.024(3) 0.051(3) 0.034(3) 0.012(2) -0.001(2) 0.004(2)
C15 0.044(4) 0.044(3) 0.046(3) 0.003(3) 0.006(3) -0.009(3)
C16 0.043(4) 0.091(6) 0.068(5) 0.007(4) 0.034(4) -0.013(4)
C17 0.045(3) 0.043(3) 0.033(3) 0.023(2) 0.020(2) 0.023(3)
C18 0.042(3) 0.071(4) 0.068(4) 0.051(4) 0.024(3) 0.018(3)
C19 0.073(5) 0.063(4) 0.030(3) 0.024(3) 0.017(3) 0.022(3)
C20 0.054(4) 0.041(3) 0.041(3) 0.017(3) 0.015(3) 0.030(3)
C21 0.111(6) 0.085(5) 0.040(4) 0.026(4) 0.029(4) 0.072(5)
C22 0.120(7) 0.103(6) 0.060(5) 0.051(5) 0.036(5) 0.088(6)

loop_
_atom_type_symbol
_atom_type_description
_atom_type_scat_dispersion_real
_atom_type_scat_dispersion_imag
_atom_type_scat_source
C C 0.0033 0.0016 'International Tables Vol C Tables 4.2.6.8 and 6.1.1.4'
H H 0.0000 0.0000 'International Tables Vol C Tables 4.2.6.8 and 6.1.1.4'
N N 0.0061 0.0033 'International Tables Vol C Tables 4.2.6.8 and 6.1.1.4'
P P 0.1023 0.0942 'International Tables Vol C Tables 4.2.6.8 and 6.1.1.4'
Ni Ni 0.3393 1.1124 'International Tables Vol C Tables 4.2.6.8 and 6.1.1.4'
Br Br -0.2901 2.4595 'International Tables Vol C Tables 4.2.6.8 and 6.1.1.4'

loop_
_geom_angle_atom_site_label_1
_geom_angle_atom_site_label_2
_geom_angle_atom_site_label_3
_geom_angle
_geom_angle_site_symmetry_1
_geom_angle_site_symmetry_3
_geom_angle_publ_flag
Ni2 Br2 Ni1 74.89(2) . . ?
N1 Ni1 N2 87.71(16) . . ?
N1 Ni1 Br1 122.55(12) . . ?
N2 Ni1 Br1 127.78(11) . . ?
N1 Ni1 Br2 109.62(13) . . ?
N2 Ni1 Br2 92.45(12) . . ?
Br1 Ni1 Br2 111.54(3) . . ?
N3 Ni2 N2 88.15(15) . . ?
N3 Ni2 Br3 127.36(11) . . ?
N2 Ni2 Br3 118.49(12) . . ?
N3 Ni2 Br2 104.40(12) . . ?
N2 Ni2 Br2 92.79(11) . . ?
Br3 Ni2 Br2 117.35(4) . . ?
N1 P1 C1 106.9(2) . . ?
N1 P1 C7 110.8(2) . . ?
C1 P1 C7 114.8(3) . . ?
N1 P1 C4 113.0(2) . . ?
C1 P1 C4 105.2(2) . . ?
C7 P1 C4 106.2(2) . . ?
N3 P2 C14 113.4(2) . . ?
N3 P2 C17 109.5(2) . . ?
C14 P2 C17 106.8(3) . . ?
N3 P2 C20 107.0(2) . . ?
C14 P2 C20 110.2(3) . . ?
C17 P2 C20 110.0(3) . . ?
C10 N1 P1 119.1(3) . . ?
C10 N1 Ni1 107.1(3) . . ?
P1 N1 Ni1 133.1(2) . . ?
C11 N2 C12 110.9(4) . . ?
C11 N2 Ni1 106.3(3) . . ?
C12 N2 Ni1 117.1(3) . . ?
C11 N2 Ni2 117.3(3) . . ?
C12 N2 Ni2 105.6(3) . . ?
Ni1 N2 Ni2 99.75(17) . . ?
C13 N3 P2 120.2(3) . . ?
C13 N3 Ni2 106.7(3) . . ?
P2 N3 Ni2 132.8(2) . . ?
C2 C1 C3 110.1(5) . . ?
C2 C1 P1 113.0(4) . . ?
C3 C1 P1 115.2(4) . . ?
C2 C1 H1 105.9 . . ?
C3 C1 H1 105.9 . . ?
P1 C1 H1 105.9 . . ?
C1 C2 H2A 109.5 . . ?
C1 C2 H2B 109.5 . . ?
H2A C2 H2B 109.5 . . ?
C1 C2 H2C 109.5 . . ?
H2A C2 H2C 109.5 . . ?
H2B C2 H2C 109.5 . . ?
C1 C3 H3A 109.5 . . ?
C1 C3 H3B 109.5 . . ?
H3A C3 H3B 109.5 . . ?
C1 C3 H3C 109.5 . . ?
H3A C3 H3C 109.5 . . ?
H3B C3 H3C 109.5 . . ?
C6 C4 C5 110.9(5) . . ?
C6 C4 P1 114.6(4) . . ?
C5 C4 P1 109.4(4) . . ?
C6 C4 H4 107.2 . . ?
C5 C4 H4 107.2 . . ?
P1 C4 H4 107.2 . . ?
C4 C5 H5A 109.5 . . ?
C4 C5 H5B 109.5 . . ?
H5A C5 H5B 109.5 . . ?
C4 C5 H5C 109.5 . . ?
H5A C5 H5C 109.5 . . ?
H5B C5 H5C 109.5 . . ?
C4 C6 H6A 109.5 . . ?
C4 C6 H6B 109.5 . . ?
H6A C6 H6B 109.5 . . ?
C4 C6 H6C 109.5 . . ?
H6A C6 H6C 109.5 . . ?
H6B C6 H6C 109.5 . . ?
C8 C7 C9 112.7(5) . . ?
C8 C7 P1 115.0(4) . . ?
C9 C7 P1 112.0(4) . . ?
C8 C7 H7 105.4 . . ?
C9 C7 H7 105.4 . . ?
P1 C7 H7 105.4 . . ?
C7 C8 H8A 109.5 . . ?
C7 C8 H8B 109.5 . . ?
H8A C8 H8B 109.5 . . ?
C7 C8 H8C 109.5 . . ?
H8A C8 H8C 109.5 . . ?
H8B C8 H8C 109.5 . . ?
C7 C9 H9A 109.5 . . ?
C7 C9 H9B 109.5 . . ?
H9A C9 H9B 109.5 . . ?
C7 C9 H9C 109.5 . . ?
H9A C9 H9C 109.5 . . ?
H9B C9 H9C 109.5 . . ?
N1 C10 C11 108.0(4) . . ?
N1 C10 H10A 110.1 . . ?
C11 C10 H10A 110.1 . . ?
N1 C10 H10B 110.1 . . ?
C11 C10 H10B 110.1 . . ?
H10A C10 H10B 108.4 . . ?
N2 C11 C10 108.5(4) . . ?
N2 C11 H11A 110.0 . . ?
C10 C11 H11A 110.0 . . ?
N2 C11 H11B 110.0 . . ?
C10 C11 H11B 110.0 . . ?
H11A C11 H11B 108.4 . . ?
N2 C12 C13 109.2(4) . . ?
N2 C12 H12A 109.8 . . ?
C13 C12 H12A 109.8 . . ?
N2 C12 H12B 109.8 . . ?
C13 C12 H12B 109.8 . . ?
H12A C12 H12B 108.3 . . ?
N3 C13 C12 108.4(4) . . ?
N3 C13 H13A 110.0 . . ?
C12 C13 H13A 110.0 . . ?
N3 C13 H13B 110.0 . . ?
C12 C13 H13B 110.0 . . ?
H13A C13 H13B 108.4 . . ?
C15 C14 C16 109.9(6) . . ?
C15 C14 P2 113.7(4) . . ?
C16 C14 P2 109.8(4) . . ?
C15 C14 H14 107.7 . . ?
C16 C14 H14 107.7 . . ?
P2 C14 H14 107.7 . . ?
C14 C15 H15A 109.5 . . ?
C14 C15 H15B 109.5 . . ?
H15A C15 H15B 109.5 . . ?
C14 C15 H15C 109.5 . . ?
H15A C15 H15C 109.5 . . ?
H15B C15 H15C 109.5 . . ?
C14 C16 H16A 109.5 . . ?
C14 C16 H16B 109.5 . . ?
H16A C16 H16B 109.5 . . ?
C14 C16 H16C 109.5 . . ?
H16A C16 H16C 109.5 . . ?
H16B C16 H16C 109.5 . . ?
C18 C17 C19 112.0(5) . . ?
C18 C17 P2 111.4(4) . . ?
C19 C17 P2 117.2(4) . . ?
C18 C17 H17 105.0 . . ?
C19 C17 H17 105.0 . . ?
P2 C17 H17 105.0 . . ?
C17 C18 H18A 109.5 . . ?
C17 C18 H18B 109.5 . . ?
H18A C18 H18B 109.5 . . ?
C17 C18 H18C 109.5 . . ?
H18A C18 H18C 109.5 . . ?
H18B C18 H18C 109.5 . . ?
C17 C19 H19A 109.5 . . ?
C17 C19 H19B 109.5 . . ?
H19A C19 H19B 109.5 . . ?
C17 C19 H19C 109.5 . . ?
H19A C19 H19C 109.5 . . ?
H19B C19 H19C 109.5 . . ?
C21 C20 C22 109.6(5) . . ?
C21 C20 P2 115.5(4) . . ?
C22 C20 P2 113.3(4) . . ?
C21 C20 H20 105.9 . . ?
C22 C20 H20 105.9 . . ?
P2 C20 H20 105.9 . . ?
C20 C21 H21A 109.5 . . ?
C20 C21 H21B 109.5 . . ?
H21A C21 H21B 109.5 . . ?
C20 C21 H21C 109.5 . . ?
H21A C21 H21C 109.5 . . ?
H21B C21 H21C 109.5 . . ?
C20 C22 H22A 109.5 . . ?
C20 C22 H22B 109.5 . . ?
H22A C22 H22B 109.5 . . ?
C20 C22 H22C 109.5 . . ?
H22A C22 H22C 109.5 . . ?
H22B C22 H22C 109.5 . . ?

loop_
_geom_bond_atom_site_label_1
_geom_bond_atom_site_label_2
_geom_bond_distance
_geom_bond_site_symmetry_2
_geom_bond_publ_flag
Br1 Ni1 2.3580(8) . ?
Br2 Ni2 2.4879(8) . ?
Br2 Ni1 2.5054(8) . ?
Br3 Ni2 2.3445(9) . ?
Ni1 N1 1.961(4) . ?
Ni1 N2 1.981(4) . ?
Ni2 N3 1.965(4) . ?
Ni2 N2 1.989(4) . ?
P1 N1 1.600(4) . ?
P1 C1 1.823(5) . ?
P1 C7 1.833(5) . ?
P1 C4 1.838(5) . ?
P2 N3 1.599(4) . ?
P2 C14 1.831(5) . ?
P2 C17 1.831(5) . ?
P2 C20 1.834(5) . ?
N1 C10 1.483(6) . ?
N2 C11 1.464(6) . ?
N2 C12 1.469(6) . ?
N3 C13 1.477(6) . ?
C1 C2 1.529(7) . ?
C1 C3 1.532(7) . ?
C1 H1 1.0000 . ?
C2 H2A 0.9800 . ?
C2 H2B 0.9800 . ?
C2 H2C 0.9800 . ?
C3 H3A 0.9800 . ?
C3 H3B 0.9800 . ?
C3 H3C 0.9800 . ?
C4 C6 1.529(8) . ?
C4 C5 1.532(8) . ?
C4 H4 1.0000 . ?
C5 H5A 0.9800 . ?
C5 H5B 0.9800 . ?
C5 H5C 0.9800 . ?
C6 H6A 0.9800 . ?
C6 H6B 0.9800 . ?
C6 H6C 0.9800 . ?
C7 C8 1.527(8) . ?
C7 C9 1.540(8) . ?
C7 H7 1.0000 . ?
C8 H8A 0.9800 . ?
C8 H8B 0.9800 . ?
C8 H8C 0.9800 . ?
C9 H9A 0.9800 . ?
C9 H9B 0.9800 . ?
C9 H9C 0.9800 . ?
C10 C11 1.509(8) . ?
C10 H10A 0.9900 . ?
C10 H10B 0.9900 . ?
C11 H11A 0.9900 . ?
C11 H11B 0.9900 . ?
C12 C13 1.507(7) . ?
C12 H12A 0.9900 . ?
C12 H12B 0.9900 . ?
C13 H13A 0.9900 . ?
C13 H13B 0.9900 . ?
C14 C15 1.527(8) . ?
C14 C16 1.530(8) . ?
C14 H14 1.0000 . ?
C15 H15A 0.9800 . ?
C15 H15B 0.9800 . ?
C15 H15C 0.9800 . ?
C16 H16A 0.9800 . ?
C16 H16B 0.9800 . ?
C16 H16C 0.9800 . ?
C17 C18 1.528(8) . ?
C17 C19 1.539(8) . ?
C17 H17 1.0000 . ?
C18 H18A 0.9800 . ?
C18 H18B 0.9800 . ?
C18 H18C 0.9800 . ?
C19 H19A 0.9800 . ?
C19 H19B 0.9800 . ?
C19 H19C 0.9800 . ?
C20 C21 1.515(8) . ?
C20 C22 1.518(8) . ?
C20 H20 1.0000 . ?
C21 H21A 0.9800 . ?
C21 H21B 0.9800 . ?
C21 H21C 0.9800 . ?
C22 H22A 0.9800 . ?
C22 H22B 0.9800 . ?
C22 H22C 0.9800 . ?
